data_4341170
loop_
_publ_author_name
'Teng, Qiaoqiao'
'Huynh, Han Vinh'

_publ_section_title
;
 Determining the electron-donating properties of bidentate ligands by
 (13)c NMR spectroscopy.
;
_journal_issue 20
_journal_name_full 'Inorganic chemistry'
_journal_page_first 10964
_journal_page_last 10973
_journal_paper_doi 10.1021/ic501325j
_journal_volume 53
_journal_year 2014
_chemical_formula_sum 'C49 H60 Br4 N8 Pd2'
_chemical_formula_weight 1293.49
_chemical_name_systematic
; 
 ? 
;
_space_group_crystal_system monoclinic
_space_group_IT_number 14
_space_group_name_Hall '-P 2ybc'
_space_group_name_H-M_alt 'P 1 21/c 1'
_symmetry_space_group_name_Hall '-P 2ybc'
_symmetry_space_group_name_H-M 'P 1 21/c 1'
_atom_sites_solution_hydrogens geom
_audit_creation_method SHELXL-2013
_cell_angle_alpha 90
_cell_angle_beta 91.9650(10)
_cell_angle_gamma 90
_cell_formula_units_Z 4
_cell_length_a 8.5313(5)
_cell_length_b 18.2138(11)
_cell_length_c 32.4597(19)
_cell_measurement_reflns_used 9896
_cell_measurement_temperature 100(2)
_cell_measurement_theta_max 28.37
_cell_measurement_theta_min 2.24
_cell_volume 5040.9(5)
_computing_cell_refinement 'Bruker SAINT'
_computing_data_collection 'Bruker APEX2'
_computing_data_reduction 'Bruker SAINT'
_computing_molecular_graphics 'Bruker SHELXTL'
_computing_publication_material 'Bruker SHELXTL'
_computing_structure_refinement 'SHELXL-2013 (Sheldrick, 2013)'
_computing_structure_solution 'SHELXS-97 (Sheldrick 2008)'
_diffrn_ambient_temperature 100(2)
_diffrn_measured_fraction_theta_full 1.000
_diffrn_measured_fraction_theta_max 0.999
_diffrn_measurement_device_type 'Bruker APEX-II CCD'
_diffrn_measurement_method '\f and \w scans'
_diffrn_radiation_type MoK\a
_diffrn_radiation_wavelength 0.71073
_diffrn_reflns_av_R_equivalents 0.0607
_diffrn_reflns_av_unetI/netI 0.0432
_diffrn_reflns_Laue_measured_fraction_full 1.000
_diffrn_reflns_Laue_measured_fraction_max 0.999
_diffrn_reflns_limit_h_max 11
_diffrn_reflns_limit_h_min -11
_diffrn_reflns_limit_k_max 23
_diffrn_reflns_limit_k_min -23
_diffrn_reflns_limit_l_max 42
_diffrn_reflns_limit_l_min -42
_diffrn_reflns_number 66154
_diffrn_reflns_point_group_measured_fraction_full 1.000
_diffrn_reflns_point_group_measured_fraction_max 0.999
_diffrn_reflns_theta_full 25.242
_diffrn_reflns_theta_max 27.500
_diffrn_reflns_theta_min 1.681
_exptl_absorpt_coefficient_mu 3.926
_exptl_absorpt_correction_T_max 0.5633
_exptl_absorpt_correction_T_min 0.3623
_exptl_absorpt_correction_type multi-scan
_exptl_absorpt_process_details 'Sadabs, (Sheldrick 2008)'
_exptl_crystal_colour Yellow
_exptl_crystal_density_diffrn 1.704
_exptl_crystal_density_meas ?
_exptl_crystal_description Thin_Plate
_exptl_crystal_F_000 2568
_exptl_crystal_size_max 0.56
_exptl_crystal_size_mid 0.26
_exptl_crystal_size_min 0.04
_refine_diff_density_max 1.775
_refine_diff_density_min -0.544
_refine_diff_density_rms 0.128
_refine_ls_extinction_method none
_refine_ls_goodness_of_fit_ref 1.053
_refine_ls_hydrogen_treatment constr
_refine_ls_matrix_type full
_refine_ls_number_parameters 576
_refine_ls_number_reflns 11562
_refine_ls_number_restraints 6
_refine_ls_restrained_S_all 1.058
_refine_ls_R_factor_all 0.0487
_refine_ls_R_factor_gt 0.0380
_refine_ls_shift/su_max 0.007
_refine_ls_shift/su_mean 0.000
_refine_ls_structure_factor_coef Fsqd
_refine_ls_weighting_details 'w=1/[\s^2^(Fo^2^)+(0.0428P)^2^+5.6577P] where P=(Fo^2^+2Fc^2^)/3'
_refine_ls_weighting_scheme calc
_refine_ls_wR_factor_gt 0.0879
_refine_ls_wR_factor_ref 0.0919
_reflns_Friedel_coverage 0.000
_reflns_number_gt 9710
_reflns_number_total 11562
_reflns_threshold_expression 'I > 2\s(I)'
_cod_data_source_file ic501325j_si_002.cif
_cod_data_source_block 17
_cod_depositor_comments
;
The following automatic conversions were performed:

'_exptl_absorpt_correction_type' value 'Multi-scan' changed to
'multi-scan' according to
/home/saulius/struct/COD-crude-data--automatic-downloads/rss-feeds/ACS/lib/dictionaries/cif_core.dic
dictionary named 'cif_core.dic' version 2.4.2 from 2011-04-26.

Automatic conversion script
Id: cif_fix_values 2281 2013-09-26 08:29:07Z andrius 

 Adding full bibliography for 4341164--4341170.cif.

The following automatic conversions were performed:

'_exptl_crystal_density_meas' value 'Not Measured' was changed to '?'
- the value is perceived as not measured.

Automatic conversion script
Id: cif_fix_values 3008 2015-01-20 13:52:24Z robertas 
;
_cod_database_code 4341170
_shelx_space_group_comment
; 
The symmetry employed for this shelxl refinement is uniquely defined 
by the following loop, which should always be used as a source of 
symmetry information in preference to the above space-group names. 
They are only intended as comments. 
;
_shelxl_version_number 2013-3

loop_
_space_group_symop_operation_xyz
'x, y, z'
'-x, y+1/2, -z+1/2'
'-x, -y, -z'
'x, -y-1/2, z-1/2'

loop_
_atom_site_label
_atom_site_type_symbol
_atom_site_fract_x
_atom_site_fract_y
_atom_site_fract_z
_atom_site_U_iso_or_equiv
_atom_site_adp_type
_atom_site_occupancy
_atom_site_site_symmetry_order
_atom_site_calc_flag
_atom_site_refinement_flags_posn
_atom_site_refinement_flags_adp
Pd1 Pd 0.32101(3) 0.21143(2) 1.03811(2) 0.01558(7) Uani 1 1 d . .
Pd2 Pd -0.09674(3) 0.20735(2) 0.82765(2) 0.01637(7) Uani 1 1 d . .
Br1 Br 0.15870(4) 0.10310(2) 1.04975(2) 0.02361(9) Uani 1 1 d . .
Br2 Br 0.45854(4) 0.32443(2) 1.02172(2) 0.02443(9) Uani 1 1 d . .
Br3 Br -0.22509(4) 0.16014(2) 0.88804(2) 0.02233(9) Uani 1 1 d . .
Br4 Br 0.02970(5) 0.25324(2) 0.76599(2) 0.02600(9) Uani 1 1 d . .
N1 N 0.1487(3) 0.27553(14) 1.10802(8) 0.0139(6) Uani 1 1 d . .
N2 N 0.0392(3) 0.31137(15) 1.05010(9) 0.0173(6) Uani 1 1 d . .
N3 N 0.6372(3) 0.13637(15) 1.03139(9) 0.0184(6) Uani 1 1 d . .
N4 N 0.4897(3) 0.10798(16) 0.97906(9) 0.0184(6) Uani 1 1 d . .
N5 N 0.1541(3) 0.26208(16) 0.88897(9) 0.0186(6) Uani 1 1 d . .
N6 N 0.0347(3) 0.35274(16) 0.86037(9) 0.0181(6) Uani 1 1 d . .
N7 N -0.1360(3) 0.06615(15) 0.78360(9) 0.0164(6) Uani 1 1 d . .
N8 N -0.3492(3) 0.12832(16) 0.77235(9) 0.0184(6) Uani 1 1 d . .
C1 C 0.1584(4) 0.27119(18) 1.06667(10) 0.0166(7) Uani 1 1 d . .
C2 C 0.0199(4) 0.31759(18) 1.11858(10) 0.0159(7) Uani 1 1 d . .
C3 C -0.0410(4) 0.3372(2) 1.15629(11) 0.0227(8) Uani 1 1 d . .
H3 H 0.0070 0.3218 1.1817 0.027 Uiso 1 1 calc R U
C4 C -0.1748(4) 0.3804(2) 1.15504(13) 0.0270(8) Uani 1 1 d . .
H4 H -0.2188 0.3953 1.1802 0.032 Uiso 1 1 calc R U
C5 C -0.2463(5) 0.4024(2) 1.11803(13) 0.0295(9) Uani 1 1 d . .
H5 H -0.3388 0.4314 1.1185 0.035 Uiso 1 1 calc R U
C6 C -0.1867(4) 0.3835(2) 1.08066(12) 0.0233(8) Uani 1 1 d . .
H6 H -0.2354 0.3990 1.0554 0.028 Uiso 1 1 calc R U
C7 C -0.0513(4) 0.34043(18) 1.08163(11) 0.0182(7) Uani 1 1 d . .
C8 C 0.2621(4) 0.2391(2) 1.13683(11) 0.0212(7) Uani 1 1 d . .
H8 H 0.3403 0.2133 1.1197 0.025 Uiso 1 1 calc R U
C9 C 0.3521(5) 0.2953(2) 1.16290(14) 0.0365(10) Uani 1 1 d . .
H9A H 0.4015 0.3310 1.1448 0.055 Uiso 1 1 calc R U
H9B H 0.4331 0.2705 1.1799 0.055 Uiso 1 1 calc R U
H9C H 0.2796 0.3209 1.1808 0.055 Uiso 1 1 calc R U
C10 C 0.1806(5) 0.1805(2) 1.16177(12) 0.0317(9) Uani 1 1 d . .
H10A H 0.1071 0.2040 1.1802 0.048 Uiso 1 1 calc R U
H10B H 0.2590 0.1527 1.1781 0.048 Uiso 1 1 calc R U
H10C H 0.1231 0.1471 1.1430 0.048 Uiso 1 1 calc R U
C11 C 0.0189(5) 0.3218(2) 1.00492(11) 0.0249(8) Uani 1 1 d . .
H11 H 0.1169 0.3029 0.9926 0.030 Uiso 1 1 calc R U
C12 C 0.0088(5) 0.4022(2) 0.99388(12) 0.0309(9) Uani 1 1 d . .
H12A H -0.0901 0.4224 1.0034 0.046 Uiso 1 1 calc R U
H12B H 0.0129 0.4078 0.9639 0.046 Uiso 1 1 calc R U
H12C H 0.0969 0.4285 1.0072 0.046 Uiso 1 1 calc R U
C13 C -0.1131(5) 0.2755(2) 0.98740(13) 0.0336(9) Uani 1 1 d . .
H13A H -0.0941 0.2239 0.9945 0.050 Uiso 1 1 calc R U
H13B H -0.1193 0.2809 0.9574 0.050 Uiso 1 1 calc R U
H13C H -0.2122 0.2914 0.9990 0.050 Uiso 1 1 calc R U
C14 C 0.4935(4) 0.14886(18) 1.01378(10) 0.0175(7) Uani 1 1 d . .
C15 C 0.7210(4) 0.0871(2) 1.00798(11) 0.0232(8) Uani 1 1 d . .
H15 H 0.8239 0.0693 1.0140 0.028 Uiso 1 1 calc R U
C16 C 0.6285(4) 0.06951(19) 0.97539(11) 0.0208(7) Uani 1 1 d . .
H16 H 0.6533 0.0368 0.9538 0.025 Uiso 1 1 calc R U
C17 C 0.6986(4) 0.1705(2) 1.06903(11) 0.0222(8) Uani 1 1 d . .
H17A H 0.6652 0.2225 1.0693 0.027 Uiso 1 1 calc R U
H17B H 0.8146 0.1697 1.0689 0.027 Uiso 1 1 calc R U
C18 C 0.6466(4) 0.13411(19) 1.10803(11) 0.0205(7) Uani 1 1 d . .
C19 C 0.7075(5) 0.1610(2) 1.14559(12) 0.0292(9) Uani 1 1 d . .
H19 H 0.7806 0.2004 1.1460 0.035 Uiso 1 1 calc R U
C20 C 0.6614(6) 0.1302(3) 1.18228(13) 0.0420(12) Uani 1 1 d . .
H20 H 0.7040 0.1483 1.2077 0.050 Uiso 1 1 calc R U
C21 C 0.5543(5) 0.0736(3) 1.18209(14) 0.0412(12) Uani 1 1 d . .
H21 H 0.5217 0.0534 1.2074 0.049 Uiso 1 1 calc R U
C22 C 0.4947(5) 0.0465(2) 1.14541(14) 0.0350(10) Uani 1 1 d . .
H22 H 0.4222 0.0069 1.1452 0.042 Uiso 1 1 calc R U
C23 C 0.5406(4) 0.0771(2) 1.10847(12) 0.0241(8) Uani 1 1 d . .
H23 H 0.4983 0.0583 1.0831 0.029 Uiso 1 1 calc R U
C24 C 0.3586(4) 0.10718(19) 0.94925(11) 0.0214(7) Uani 1 1 d . .
H24A H 0.2617 0.0925 0.9630 0.026 Uiso 1 1 calc R U
H24B H 0.3786 0.0709 0.9273 0.026 Uiso 1 1 calc R U
C25 C 0.3369(4) 0.1832(2) 0.93024(11) 0.0215(7) Uani 1 1 d . .
H25A H 0.3293 0.2202 0.9525 0.026 Uiso 1 1 calc R U
H25B H 0.4294 0.1955 0.9140 0.026 Uiso 1 1 calc R U
C26 C 0.1909(4) 0.18646(19) 0.90271(12) 0.0240(8) Uani 1 1 d . .
H26A H 0.2054 0.1550 0.8783 0.029 Uiso 1 1 calc R U
H26B H 0.1013 0.1667 0.9178 0.029 Uiso 1 1 calc R U
C27 C 0.0353(4) 0.27869(19) 0.86215(10) 0.0167(7) Uani 1 1 d . .
C28 C 0.2272(4) 0.3251(2) 0.90336(12) 0.0242(8) Uani 1 1 d . .
H28 H 0.3144 0.3276 0.9223 0.029 Uiso 1 1 calc R U
C29 C 0.1520(4) 0.3821(2) 0.88554(12) 0.0243(8) Uani 1 1 d . .
H29 H 0.1750 0.4327 0.8895 0.029 Uiso 1 1 calc R U
C30 C -0.0863(4) 0.39756(19) 0.83971(11) 0.0209(7) Uani 1 1 d . .
H30A H -0.1463 0.3672 0.8194 0.025 Uiso 1 1 calc R U
H30B H -0.0364 0.4382 0.8247 0.025 Uiso 1 1 calc R U
C31 C -0.1961(4) 0.42859(19) 0.87058(10) 0.0194(7) Uani 1 1 d . .
C32 C -0.2008(5) 0.5036(2) 0.87778(12) 0.0271(8) Uani 1 1 d . .
H32 H -0.1387 0.5359 0.8622 0.032 Uiso 1 1 calc R U
C33 C -0.2963(5) 0.5315(2) 0.90778(14) 0.0357(10) Uani 1 1 d . .
H33 H -0.3009 0.5829 0.9123 0.043 Uiso 1 1 calc R U
C34 C -0.3839(5) 0.4850(2) 0.93085(13) 0.0335(9) Uani 1 1 d . .
H34 H -0.4476 0.5042 0.9517 0.040 Uiso 1 1 calc R U
C35 C -0.3797(4) 0.4102(2) 0.92380(12) 0.0296(9) Uani 1 1 d . .
H35 H -0.4410 0.3780 0.9397 0.036 Uiso 1 1 calc R U
C36 C -0.2874(4) 0.3824(2) 0.89388(11) 0.0241(8) Uani 1 1 d . .
H36 H -0.2858 0.3310 0.8890 0.029 Uiso 1 1 calc R U
C37 C -0.2082(4) 0.13000(19) 0.79242(10) 0.0167(7) Uani 1 1 d . .
C38 C -0.2304(4) 0.02291(19) 0.75742(11) 0.0190(7) Uani 1 1 d . .
C39 C -0.2084(5) -0.0458(2) 0.73991(12) 0.0259(8) Uani 1 1 d . .
H39 H -0.1175 -0.0742 0.7463 0.031 Uiso 1 1 calc R U
C40 C -0.3237(5) -0.0705(2) 0.71300(12) 0.0309(9) Uani 1 1 d . .
H40 H -0.3121 -0.1172 0.7004 0.037 Uiso 1 1 calc R U
C41 C -0.4567(5) -0.0295(2) 0.70362(12) 0.0307(9) Uani 1 1 d . .
H41 H -0.5321 -0.0480 0.6841 0.037 Uiso 1 1 calc R U
C42 C -0.4825(4) 0.0377(2) 0.72197(11) 0.0246(8) Uani 1 1 d . .
H42 H -0.5751 0.0652 0.7160 0.030 Uiso 1 1 calc R U
C43 C -0.3661(4) 0.06344(19) 0.74984(10) 0.0176(7) Uani 1 1 d . .
C44 C 0.0258(4) 0.0494(2) 0.79899(12) 0.0239(8) Uani 1 1 d . .
H44 H 0.0664 0.0951 0.8127 0.029 Uiso 1 1 calc R U
C45 C 0.0248(5) -0.0087(2) 0.83165(13) 0.0359(10) Uani 1 1 d . .
H45A H -0.0435 0.0066 0.8537 0.054 Uiso 1 1 calc R U
H45B H 0.1317 -0.0160 0.8430 0.054 Uiso 1 1 calc R U
H45C H -0.0143 -0.0548 0.8196 0.054 Uiso 1 1 calc R U
C46 C 0.1314(4) 0.0343(2) 0.76350(12) 0.0277(8) Uani 1 1 d . .
H46A H 0.1007 -0.0121 0.7502 0.042 Uiso 1 1 calc R U
H46B H 0.2405 0.0310 0.7739 0.042 Uiso 1 1 calc R U
H46C H 0.1217 0.0744 0.7434 0.042 Uiso 1 1 calc R U
C47 C -0.4792(5) 0.1815(2) 0.77515(12) 0.0275(8) Uani 1 1 d . .
H47 H -0.5502 0.1739 0.7504 0.033 Uiso 1 1 calc R U
C48 C -0.5737(5) 0.1656(3) 0.81252(13) 0.0350(10) Uani 1 1 d . .
H48A H -0.6035 0.1137 0.8126 0.052 Uiso 1 1 calc R U
H48B H -0.6684 0.1961 0.8117 0.052 Uiso 1 1 calc R U
H48C H -0.5106 0.1768 0.8375 0.052 Uiso 1 1 calc R U
C49 C -0.4238(6) 0.2589(3) 0.77399(19) 0.0579(14) Uani 1 1 d . U
H49A H -0.3739 0.2717 0.8007 0.087 Uiso 1 1 calc R U
H49B H -0.5132 0.2915 0.7683 0.087 Uiso 1 1 calc R U
H49C H -0.3477 0.2643 0.7523 0.087 Uiso 1 1 calc R U

loop_
_atom_site_aniso_label
_atom_site_aniso_U_11
_atom_site_aniso_U_22
_atom_site_aniso_U_33
_atom_site_aniso_U_23
_atom_site_aniso_U_13
_atom_site_aniso_U_12
Pd1 0.01991(14) 0.01430(13) 0.01280(13) -0.00253(9) 0.00454(10) 0.00371(10)
Pd2 0.02144(14) 0.01684(13) 0.01092(13) -0.00190(9) 0.00164(10) -0.00142(10)
Br1 0.02215(18) 0.01774(17) 0.0311(2) -0.00401(14) 0.00264(15) 0.00098(14)
Br2 0.02625(19) 0.02036(18) 0.0273(2) 0.00047(14) 0.00972(15) 0.00023(14)
Br3 0.02253(18) 0.02810(19) 0.01654(17) 0.00101(14) 0.00350(14) -0.00403(14)
Br4 0.0380(2) 0.0260(2) 0.01436(17) -0.00106(14) 0.00650(15) -0.00691(16)
N1 0.0157(14) 0.0140(13) 0.0122(13) -0.0016(10) 0.0028(11) 0.0040(11)
N2 0.0244(15) 0.0143(13) 0.0133(14) -0.0021(11) 0.0018(12) 0.0032(11)
N3 0.0213(15) 0.0166(14) 0.0174(15) 0.0022(11) 0.0044(12) 0.0026(12)
N4 0.0223(15) 0.0185(15) 0.0146(15) -0.0017(11) 0.0019(12) 0.0065(12)
N5 0.0205(15) 0.0170(14) 0.0182(15) -0.0012(12) -0.0002(12) -0.0018(12)
N6 0.0226(15) 0.0186(14) 0.0132(14) -0.0018(11) 0.0007(12) -0.0015(12)
N7 0.0166(14) 0.0175(14) 0.0151(14) 0.0006(11) 0.0007(11) 0.0016(11)
N8 0.0185(15) 0.0205(15) 0.0163(15) 0.0029(12) 0.0020(12) 0.0055(12)
C1 0.0227(18) 0.0144(16) 0.0128(16) -0.0011(13) 0.0027(13) 0.0002(13)
C2 0.0160(16) 0.0144(16) 0.0175(17) -0.0017(13) 0.0052(13) -0.0011(13)
C3 0.0264(19) 0.0235(18) 0.0186(18) -0.0050(14) 0.0095(15) 0.0002(15)
C4 0.025(2) 0.0247(19) 0.032(2) -0.0073(16) 0.0142(17) 0.0031(16)
C5 0.0210(19) 0.025(2) 0.043(2) -0.0066(17) 0.0061(17) 0.0062(16)
C6 0.0190(18) 0.0234(18) 0.028(2) -0.0015(15) 0.0008(15) 0.0044(15)
C7 0.0200(17) 0.0135(16) 0.0212(18) -0.0041(13) 0.0030(14) -0.0012(13)
C8 0.0233(18) 0.0227(18) 0.0178(18) -0.0020(14) 0.0011(14) 0.0083(15)
C9 0.031(2) 0.040(2) 0.037(2) -0.0099(19) -0.0148(19) 0.0051(19)
C10 0.041(2) 0.030(2) 0.025(2) 0.0037(17) 0.0069(18) 0.0120(18)
C11 0.036(2) 0.0227(19) 0.0162(18) 0.0020(14) 0.0010(16) 0.0063(16)
C12 0.043(2) 0.026(2) 0.024(2) 0.0034(16) 0.0037(18) 0.0047(18)
C13 0.040(2) 0.038(2) 0.023(2) -0.0019(17) -0.0002(18) -0.0029(19)
C14 0.0234(18) 0.0149(16) 0.0147(17) -0.0004(13) 0.0075(14) 0.0016(13)
C15 0.0197(18) 0.0229(18) 0.028(2) 0.0025(15) 0.0073(15) 0.0082(15)
C16 0.0247(19) 0.0179(17) 0.0206(18) -0.0013(14) 0.0104(15) 0.0072(14)
C17 0.0251(19) 0.0194(18) 0.0219(19) 0.0001(14) -0.0010(15) -0.0018(15)
C18 0.0207(18) 0.0197(17) 0.0211(18) 0.0043(14) 0.0007(14) 0.0068(14)
C19 0.032(2) 0.029(2) 0.026(2) -0.0024(16) -0.0005(17) 0.0048(17)
C20 0.053(3) 0.053(3) 0.020(2) -0.004(2) 0.002(2) 0.021(2)
C21 0.037(2) 0.055(3) 0.033(2) 0.020(2) 0.015(2) 0.018(2)
C22 0.023(2) 0.039(2) 0.044(3) 0.018(2) 0.0098(18) 0.0048(18)
C23 0.0216(18) 0.0202(18) 0.030(2) 0.0072(15) -0.0023(16) 0.0019(15)
C24 0.0259(19) 0.0187(17) 0.0193(18) -0.0051(14) -0.0006(15) 0.0040(14)
C25 0.0217(18) 0.0244(18) 0.0185(18) -0.0006(14) 0.0020(14) 0.0014(15)
C26 0.0254(19) 0.0170(17) 0.029(2) 0.0003(15) -0.0024(16) 0.0037(14)
C27 0.0188(17) 0.0211(17) 0.0105(16) -0.0006(13) 0.0031(13) 0.0031(13)
C28 0.0224(19) 0.0248(19) 0.025(2) -0.0018(15) -0.0042(15) -0.0020(15)
C29 0.0268(19) 0.0207(18) 0.025(2) -0.0015(15) 0.0006(16) -0.0075(15)
C30 0.030(2) 0.0180(17) 0.0143(17) -0.0010(13) -0.0038(14) 0.0028(15)
C31 0.0214(18) 0.0213(18) 0.0153(17) 0.0008(13) -0.0031(14) 0.0044(14)
C32 0.032(2) 0.0209(19) 0.029(2) -0.0025(16) 0.0070(17) -0.0044(16)
C33 0.040(2) 0.023(2) 0.044(3) -0.0056(18) 0.007(2) 0.0025(18)
C34 0.028(2) 0.042(2) 0.031(2) -0.0042(19) 0.0064(17) 0.0071(18)
C35 0.023(2) 0.039(2) 0.028(2) 0.0061(18) 0.0002(16) -0.0048(17)
C36 0.0267(19) 0.0216(18) 0.024(2) 0.0024(15) -0.0041(16) -0.0025(15)
C37 0.0183(17) 0.0203(17) 0.0118(16) 0.0008(13) 0.0037(13) 0.0013(14)
C38 0.0211(18) 0.0172(17) 0.0188(18) 0.0018(13) 0.0043(14) -0.0017(14)
C39 0.029(2) 0.0236(19) 0.026(2) -0.0038(15) 0.0118(16) -0.0046(16)
C40 0.037(2) 0.027(2) 0.029(2) -0.0061(17) 0.0119(18) -0.0115(18)
C41 0.032(2) 0.041(2) 0.0184(19) -0.0034(17) 0.0033(16) -0.0210(19)
C42 0.0173(18) 0.040(2) 0.0168(18) 0.0097(16) 0.0009(14) -0.0053(16)
C43 0.0184(17) 0.0214(17) 0.0133(16) 0.0004(13) 0.0043(13) -0.0044(14)
C44 0.0173(18) 0.029(2) 0.026(2) 0.0002(16) -0.0014(15) 0.0036(15)
C45 0.028(2) 0.042(3) 0.037(2) 0.014(2) 0.0041(18) 0.0109(19)
C46 0.0207(19) 0.033(2) 0.029(2) 0.0023(17) 0.0047(16) 0.0036(16)
C47 0.027(2) 0.032(2) 0.023(2) 0.0016(16) -0.0011(16) 0.0126(17)
C48 0.022(2) 0.052(3) 0.031(2) -0.007(2) 0.0048(17) 0.0086(19)
C49 0.048(2) 0.042(2) 0.085(3) 0.015(2) 0.014(2) 0.014(2)

loop_
_atom_type_symbol
_atom_type_description
_atom_type_scat_dispersion_real
_atom_type_scat_dispersion_imag
_atom_type_scat_source
C C 0.0033 0.0016 'International Tables Vol C Tables 4.2.6.8 and 6.1.1.4'
H H 0.0000 0.0000 'International Tables Vol C Tables 4.2.6.8 and 6.1.1.4'
N N 0.0061 0.0033 'International Tables Vol C Tables 4.2.6.8 and 6.1.1.4'
Br Br -0.2901 2.4595 'International Tables Vol C Tables 4.2.6.8 and 6.1.1.4'
Pd Pd -0.9988 1.0072 'International Tables Vol C Tables 4.2.6.8 and 6.1.1.4'

loop_
_geom_angle_atom_site_label_1
_geom_angle_atom_site_label_2
_geom_angle_atom_site_label_3
_geom_angle
C1 Pd1 C14 175.35(14)
C1 Pd1 Br2 89.34(10)
C14 Pd1 Br2 91.61(10)
C1 Pd1 Br1 87.84(10)
C14 Pd1 Br1 91.66(10)
Br2 Pd1 Br1 173.641(18)
C37 Pd2 C27 174.09(13)
C37 Pd2 Br3 89.63(9)
C27 Pd2 Br3 92.20(9)
C37 Pd2 Br4 89.27(9)
C27 Pd2 Br4 88.90(9)
Br3 Pd2 Br4 178.899(17)
C1 N1 C2 110.7(3)
C1 N1 C8 122.7(3)
C2 N1 C8 126.6(3)
C1 N2 C7 109.8(3)
C1 N2 C11 121.6(3)
C7 N2 C11 128.5(3)
C14 N3 C15 110.7(3)
C14 N3 C17 125.3(3)
C15 N3 C17 124.0(3)
C14 N4 C16 110.8(3)
C14 N4 C24 123.8(3)
C16 N4 C24 125.4(3)
C27 N5 C28 110.7(3)
C27 N5 C26 123.5(3)
C28 N5 C26 125.7(3)
C27 N6 C29 111.1(3)
C27 N6 C30 125.4(3)
C29 N6 C30 122.9(3)
C37 N7 C38 111.0(3)
C37 N7 C44 122.1(3)
C38 N7 C44 126.9(3)
C37 N8 C43 110.3(3)
C37 N8 C47 127.9(3)
C43 N8 C47 121.6(3)
N2 C1 N1 107.1(3)
N2 C1 Pd1 129.1(2)
N1 C1 Pd1 123.8(2)
C7 C2 N1 106.1(3)
C7 C2 C3 121.1(3)
N1 C2 C3 132.8(3)
C4 C3 C2 116.9(4)
C4 C3 H3 121.6
C2 C3 H3 121.6
C3 C4 C5 121.8(3)
C3 C4 H4 119.1
C5 C4 H4 119.1
C6 C5 C4 121.8(4)
C6 C5 H5 119.1
C4 C5 H5 119.1
C5 C6 C7 116.8(4)
C5 C6 H6 121.6
C7 C6 H6 121.6
C2 C7 C6 121.6(3)
C2 C7 N2 106.3(3)
C6 C7 N2 132.0(3)
N1 C8 C9 110.8(3)
N1 C8 C10 110.5(3)
C9 C8 C10 114.1(3)
N1 C8 H8 107.0
C9 C8 H8 107.0
C10 C8 H8 107.0
C8 C9 H9A 109.5
C8 C9 H9B 109.5
H9A C9 H9B 109.5
C8 C9 H9C 109.5
H9A C9 H9C 109.5
H9B C9 H9C 109.5
C8 C10 H10A 109.5
C8 C10 H10B 109.5
H10A C10 H10B 109.5
C8 C10 H10C 109.5
H10A C10 H10C 109.5
H10B C10 H10C 109.5
N2 C11 C13 111.3(3)
N2 C11 C12 111.3(3)
C13 C11 C12 114.7(3)
N2 C11 H11 106.3
C13 C11 H11 106.3
C12 C11 H11 106.3
C11 C12 H12A 109.5
C11 C12 H12B 109.5
H12A C12 H12B 109.5
C11 C12 H12C 109.5
H12A C12 H12C 109.5
H12B C12 H12C 109.5
C11 C13 H13A 109.5
C11 C13 H13B 109.5
H13A C13 H13B 109.5
C11 C13 H13C 109.5
H13A C13 H13C 109.5
H13B C13 H13C 109.5
N4 C14 N3 104.8(3)
N4 C14 Pd1 129.3(3)
N3 C14 Pd1 125.8(2)
C16 C15 N3 106.7(3)
C16 C15 H15 126.7
N3 C15 H15 126.7
C15 C16 N4 107.1(3)
C15 C16 H16 126.5
N4 C16 H16 126.5
N3 C17 C18 114.2(3)
N3 C17 H17A 108.7
C18 C17 H17A 108.7
N3 C17 H17B 108.7
C18 C17 H17B 108.7
H17A C17 H17B 107.6
C23 C18 C19 118.7(4)
C23 C18 C17 123.5(3)
C19 C18 C17 117.8(3)
C20 C19 C18 120.0(4)
C20 C19 H19 120.0
C18 C19 H19 120.0
C21 C20 C19 120.5(4)
C21 C20 H20 119.8
C19 C20 H20 119.8
C22 C21 C20 120.0(4)
C22 C21 H21 120.0
C20 C21 H21 120.0
C21 C22 C23 119.8(4)
C21 C22 H22 120.1
C23 C22 H22 120.1
C18 C23 C22 121.0(4)
C18 C23 H23 119.5
C22 C23 H23 119.5
N4 C24 C25 109.9(3)
N4 C24 H24A 109.7
C25 C24 H24A 109.7
N4 C24 H24B 109.7
C25 C24 H24B 109.7
H24A C24 H24B 108.2
C26 C25 C24 111.2(3)
C26 C25 H25A 109.4
C24 C25 H25A 109.4
C26 C25 H25B 109.4
C24 C25 H25B 109.4
H25A C25 H25B 108.0
N5 C26 C25 112.2(3)
N5 C26 H26A 109.2
C25 C26 H26A 109.2
N5 C26 H26B 109.2
C25 C26 H26B 109.2
H26A C26 H26B 107.9
N5 C27 N6 104.7(3)
N5 C27 Pd2 127.1(2)
N6 C27 Pd2 127.9(2)
C29 C28 N5 107.1(3)
C29 C28 H28 126.5
N5 C28 H28 126.5
C28 C29 N6 106.4(3)
C28 C29 H29 126.8
N6 C29 H29 126.8
N6 C30 C31 110.5(3)
N6 C30 H30A 109.5
C31 C30 H30A 109.5
N6 C30 H30B 109.5
C31 C30 H30B 109.5
H30A C30 H30B 108.1
C32 C31 C36 119.0(3)
C32 C31 C30 120.3(3)
C36 C31 C30 120.6(3)
C33 C32 C31 120.0(4)
C33 C32 H32 120.0
C31 C32 H32 120.0
C34 C33 C32 120.2(4)
C34 C33 H33 119.9
C32 C33 H33 119.9
C33 C34 C35 120.1(4)
C33 C34 H34 119.9
C35 C34 H34 119.9
C36 C35 C34 120.0(4)
C36 C35 H35 120.0
C34 C35 H35 120.0
C35 C36 C31 120.7(4)
C35 C36 H36 119.7
C31 C36 H36 119.7
N8 C37 N7 106.5(3)
N8 C37 Pd2 132.9(3)
N7 C37 Pd2 120.6(2)
C43 C38 C39 122.0(3)
C43 C38 N7 105.6(3)
C39 C38 N7 132.4(3)
C40 C39 C38 116.9(4)
C40 C39 H39 121.5
C38 C39 H39 121.5
C39 C40 C41 121.9(4)
C39 C40 H40 119.0
C41 C40 H40 119.0
C42 C41 C40 121.7(4)
C42 C41 H41 119.2
C40 C41 H41 119.2
C41 C42 C43 117.0(4)
C41 C42 H42 121.5
C43 C42 H42 121.5
C38 C43 N8 106.7(3)
C38 C43 C42 120.3(3)
N8 C43 C42 132.9(3)
N7 C44 C45 110.9(3)
N7 C44 C46 110.7(3)
C45 C44 C46 115.4(3)
N7 C44 H44 106.5
C45 C44 H44 106.5
C46 C44 H44 106.5
C44 C45 H45A 109.5
C44 C45 H45B 109.5
H45A C45 H45B 109.5
C44 C45 H45C 109.5
H45A C45 H45C 109.5
H45B C45 H45C 109.5
C44 C46 H46A 109.5
C44 C46 H46B 109.5
H46A C46 H46B 109.5
C44 C46 H46C 109.5
H46A C46 H46C 109.5
H46B C46 H46C 109.5
N8 C47 C49 112.3(3)
N8 C47 C48 110.3(3)
C49 C47 C48 112.4(4)
N8 C47 H47 107.1
C49 C47 H47 107.1
C48 C47 H47 107.1
C47 C48 H48A 109.5
C47 C48 H48B 109.5
H48A C48 H48B 109.5
C47 C48 H48C 109.5
H48A C48 H48C 109.5
H48B C48 H48C 109.5
C47 C49 H49A 109.5
C47 C49 H49B 109.5
H49A C49 H49B 109.5
C47 C49 H49C 109.5
H49A C49 H49C 109.5
H49B C49 H49C 109.5

loop_
_geom_bond_atom_site_label_1
_geom_bond_atom_site_label_2
_geom_bond_distance
Pd1 C1 2.014(3)
Pd1 C14 2.042(3)
Pd1 Br2 2.4370(5)
Pd1 Br1 2.4473(5)
Pd2 C37 2.030(3)
Pd2 C27 2.031(3)
Pd2 Br3 2.4346(4)
Pd2 Br4 2.4530(5)
N1 C1 1.350(4)
N1 C2 1.392(4)
N1 C8 1.480(4)
N2 C1 1.350(4)
N2 C7 1.406(4)
N2 C11 1.483(4)
N3 C14 1.354(5)
N3 C15 1.390(4)
N3 C17 1.452(5)
N4 C14 1.350(4)
N4 C16 1.384(4)
N4 C24 1.454(4)
N5 C27 1.348(4)
N5 C28 1.380(5)
N5 C26 1.478(4)
N6 C27 1.350(4)
N6 C29 1.378(5)
N6 C30 1.461(4)
N7 C37 1.351(4)
N7 C38 1.394(4)
N7 C44 1.483(4)
N8 C37 1.349(4)
N8 C43 1.394(4)
N8 C47 1.478(5)
C2 C7 1.389(5)
C2 C3 1.392(5)
C3 C4 1.386(5)
C3 H3 0.9500
C4 C5 1.388(6)
C4 H4 0.9500
C5 C6 1.375(5)
C5 H5 0.9500
C6 C7 1.396(5)
C6 H6 0.9500
C8 C9 1.520(5)
C8 C10 1.522(5)
C8 H8 1.0000
C9 H9A 0.9800
C9 H9B 0.9800
C9 H9C 0.9800
C10 H10A 0.9800
C10 H10B 0.9800
C10 H10C 0.9800
C11 C13 1.504(6)
C11 C12 1.509(5)
C11 H11 1.0000
C12 H12A 0.9800
C12 H12B 0.9800
C12 H12C 0.9800
C13 H13A 0.9800
C13 H13B 0.9800
C13 H13C 0.9800
C15 C16 1.337(5)
C15 H15 0.9500
C16 H16 0.9500
C17 C18 1.509(5)
C17 H17A 0.9900
C17 H17B 0.9900
C18 C23 1.378(5)
C18 C19 1.397(5)
C19 C20 1.385(6)
C19 H19 0.9500
C20 C21 1.377(7)
C20 H20 0.9500
C21 C22 1.371(7)
C21 H21 0.9500
C22 C23 1.391(5)
C22 H22 0.9500
C23 H23 0.9500
C24 C25 1.525(5)
C24 H24A 0.9900
C24 H24B 0.9900
C25 C26 1.509(5)
C25 H25A 0.9900
C25 H25B 0.9900
C26 H26A 0.9900
C26 H26B 0.9900
C28 C29 1.342(5)
C28 H28 0.9500
C29 H29 0.9500
C30 C31 1.505(5)
C30 H30A 0.9900
C30 H30B 0.9900
C31 C32 1.388(5)
C31 C36 1.388(5)
C32 C33 1.387(6)
C32 H32 0.9500
C33 C34 1.369(6)
C33 H33 0.9500
C34 C35 1.383(6)
C34 H34 0.9500
C35 C36 1.368(6)
C35 H35 0.9500
C36 H36 0.9500
C38 C43 1.388(5)
C38 C39 1.389(5)
C39 C40 1.369(6)
C39 H39 0.9500
C40 C41 1.383(6)
C40 H40 0.9500
C41 C42 1.382(6)
C41 H41 0.9500
C42 C43 1.401(5)
C42 H42 0.9500
C44 C45 1.499(5)
C44 C46 1.512(5)
C44 H44 1.0000
C45 H45A 0.9800
C45 H45B 0.9800
C45 H45C 0.9800
C46 H46A 0.9800
C46 H46B 0.9800
C46 H46C 0.9800
C47 C49 1.486(7)
C47 C48 1.507(6)
C47 H47 1.0000
C48 H48A 0.9800
C48 H48B 0.9800
C48 H48C 0.9800
C49 H49A 0.9800
C49 H49B 0.9800
C49 H49C 0.9800
